data_7128276
loop_
_publ_author_name
'Wang, Siqi'
'Miao, Erfei'
'Wang, Hao'
'Song, Bichao'
'Huang, Wei'
'Yang, Weibo'

_publ_section_title
;
 Rh-Catalyzed cascade C-H activation/C-C cleavage/cyclization of
 carboxylic acids with cyclopropanols.
;
_journal_issue 48
_journal_name_full 'Chemical communications (Cambridge, England)'
_journal_page_first 5929
_journal_page_last 5932
_journal_paper_doi 10.1039/d1cc01778k
_journal_volume 57
_journal_year 2021
_chemical_formula_moiety 'C17 H14 O3'
_chemical_formula_sum 'C17 H14 O3'
_chemical_formula_weight 266.28
_space_group_crystal_system monoclinic
_space_group_IT_number 14
_space_group_name_Hall '-P 2ybc'
_space_group_name_H-M_alt 'P 1 21/c 1'
_atom_sites_solution_hydrogens geom
_atom_sites_solution_primary dual
_audit_creation_date 2020-06-28
_audit_creation_method
;
Olex2 1.2
(compiled 2018.05.29 svn.r3508 for OlexSys, GUI svn.r5506)
;
_audit_update_record
;
2021-01-25 deposited with the CCDC.	2021-05-05 downloaded from the CCDC.
;
_cell_angle_alpha 90
_cell_angle_beta 111.15(2)
_cell_angle_gamma 90
_cell_formula_units_Z 4
_cell_length_a 16.843(11)
_cell_length_b 5.480(2)
_cell_length_c 15.129(6)
_cell_measurement_reflns_used 1101
_cell_measurement_temperature 150
_cell_measurement_theta_max 24.581
_cell_measurement_theta_min 2.593
_cell_volume 1302.3(11)
_computing_cell_refinement 'SAINT V8.40A (?, 2016)'
_computing_data_reduction 'SAINT V8.40A (?, 2016)'
_computing_molecular_graphics 'Olex2 (Dolomanov et al., 2009)'
_computing_publication_material 'Olex2 (Dolomanov et al., 2009)'
_computing_structure_refinement 'ShelXL (Sheldrick, 2015)'
_computing_structure_solution 'ShelXT (Sheldrick, 2015)'
_diffrn_ambient_temperature 150.0
_diffrn_measured_fraction_theta_full 0.983
_diffrn_measured_fraction_theta_max 0.983
_diffrn_measurement_device_type 'bruker d8 venture'
_diffrn_measurement_method '\f and \w scans'
_diffrn_radiation_type MoK\a
_diffrn_radiation_wavelength 0.71073
_diffrn_reflns_av_R_equivalents 0.0666
_diffrn_reflns_av_unetI/netI 0.0836
_diffrn_reflns_Laue_measured_fraction_full 0.983
_diffrn_reflns_Laue_measured_fraction_max 0.983
_diffrn_reflns_limit_h_max 20
_diffrn_reflns_limit_h_min -15
_diffrn_reflns_limit_k_max 6
_diffrn_reflns_limit_k_min -5
_diffrn_reflns_limit_l_max 18
_diffrn_reflns_limit_l_min -17
_diffrn_reflns_number 6128
_diffrn_reflns_point_group_measured_fraction_full 0.983
_diffrn_reflns_point_group_measured_fraction_max 0.983
_diffrn_reflns_theta_full 25.026
_diffrn_reflns_theta_max 25.026
_diffrn_reflns_theta_min 2.262
_diffrn_standards_number 0
_exptl_absorpt_coefficient_mu 0.093
_exptl_absorpt_correction_T_max 0.7454
_exptl_absorpt_correction_T_min 0.6514
_exptl_absorpt_correction_type multi-scan
_exptl_absorpt_process_details
'SADABS-2016/2 (Bruker,2016/2) was used for absorption correction. wR2(int) was 0.1058 before and 0.0596 after correction. The Ratio of minimum to maximum transmission is 0.8739. The \l/2 correction factor is Not present.'
_exptl_crystal_colour colourless
_exptl_crystal_colour_primary colourless
_exptl_crystal_density_diffrn 1.358
_exptl_crystal_description needle
_exptl_crystal_F_000 560
_exptl_crystal_size_max 0.12
_exptl_crystal_size_mid 0.04
_exptl_crystal_size_min 0.02
_refine_diff_density_max 0.383
_refine_diff_density_min -0.361
_refine_diff_density_rms 0.091
_refine_ls_extinction_method none
_refine_ls_goodness_of_fit_ref 1.170
_refine_ls_hydrogen_treatment constr
_refine_ls_matrix_type full
_refine_ls_number_parameters 183
_refine_ls_number_reflns 2261
_refine_ls_number_restraints 0
_refine_ls_restrained_S_all 1.170
_refine_ls_R_factor_all 0.1339
_refine_ls_R_factor_gt 0.0997
_refine_ls_shift/su_max 0.001
_refine_ls_shift/su_mean 0.000
_refine_ls_structure_factor_coef Fsqd
_refine_ls_weighting_details 'w=1/[\s^2^(Fo^2^)+(0.0891P)^2^+5.0625P] where P=(Fo^2^+2Fc^2^)/3'
_refine_ls_weighting_scheme calc
_refine_ls_wR_factor_gt 0.2488
_refine_ls_wR_factor_ref 0.2709
_reflns_Friedel_coverage 0.000
_reflns_number_gt 1573
_reflns_number_total 2261
_reflns_threshold_expression 'I > 2\s(I)'
_cod_data_source_file d1cc01778k2.cif
_cod_data_source_block sq255-4
_cod_depositor_comments 'Adding full bibliography for 7128276.cif.'
_cod_original_cell_volume 1302.2(11)
_cod_database_code 7128276
_shelx_shelxl_version_number 2018/3
_shelx_space_group_comment
;
The symmetry employed for this shelxl refinement is uniquely defined
by the following loop, which should always be used as a source of
symmetry information in preference to the above space-group names.
They are only intended as comments.
;
_shelx_estimated_absorpt_t_max 0.998
_shelx_estimated_absorpt_t_min 0.989
_olex2_refinement_description
;
1. Others
 Fixed Uiso: H17(0.029) H9(0.031) H16(0.034) H7(0.036) H6(0.039) H14(0.037)
 H13(0.029) H4A(0.059) H4B(0.059) H4C(0.059) H5(0.042) H10A(0.028) H10B(0.028)
 H15(0.035)
 Fixed X: H17(0.497047) H9(0.231) H16(0.638702) H7(0.219207) H6(0.133804)
 H14(0.643977) H13(0.500872) H4A(-0.000498) H4B(0.032905) H4C(0.086352)
 H5(0.060969) H10A(0.358804) H10B(0.361263) H15(0.711022)
 Fixed Y: H17(-0.296582) H9(-0.015001) H16(-0.234438) H7(0.282958)
 H6(0.611001) H14(0.404662) H13(0.353295) H4A(0.733497) H4B(0.975645)
 H4C(0.858807) H5(0.852221) H10A(0.192262) H10B(0.343282) H15(0.115463)
 Fixed Z: H17(0.689927) H9(0.43888) H16(0.790329) H7(0.271786) H6(0.190559)
 H14(0.658109) H13(0.561856) H4A(0.434493) H4B(0.400015) H4C(0.500981)
 H5(0.263369) H10A(0.434311) H10B(0.525859) H15(0.774659)
;
_olex2_submission_special_instructions 'No special instructions were received'

loop_
_space_group_symop_operation_xyz
'x, y, z'
'-x, y+1/2, -z+1/2'
'-x, -y, -z'
'x, -y-1/2, z-1/2'

loop_
_atom_site_label
_atom_site_type_symbol
_atom_site_fract_x
_atom_site_fract_y
_atom_site_fract_z
_atom_site_U_iso_or_equiv
_atom_site_adp_type
_atom_site_occupancy
_atom_site_site_symmetry_order
_atom_site_calc_flag
_atom_site_refinement_flags_posn
_atom_site_refinement_flags_adp
_atom_site_refinement_flags_occupancy
_atom_site_disorder_assembly
_atom_site_disorder_group
O2 O 0.2273(3) 0.1985(8) 0.5478(3) 0.0303(10) Uani 1 1 d . . . . .
O1 O 0.3599(3) -0.2165(7) 0.5572(3) 0.0328(11) Uani 1 1 d . . . . .
O3 O 0.1491(3) 0.4615(9) 0.5964(3) 0.0407(12) Uani 1 1 d . . . . .
C2 C 0.1514(3) 0.4779(11) 0.4358(4) 0.0250(13) Uani 1 1 d . . . . .
C8 C 0.1958(3) 0.3394(10) 0.3938(4) 0.0241(13) Uani 1 1 d . . . . .
C17 C 0.5263(4) -0.1528(10) 0.6841(4) 0.0245(13) Uani 1 1 d . . . . .
H17 H 0.497047 -0.296582 0.689927 0.029 Uiso 1 1 calc R . . . .
C9 C 0.2482(4) 0.1539(11) 0.4634(4) 0.0258(13) Uani 1 1 d . . . . .
H9 H 0.231000 -0.015001 0.438880 0.031 Uiso 1 1 calc R . . . .
C1 C 0.1728(4) 0.3902(11) 0.5335(4) 0.0271(13) Uani 1 1 d . . . . .
C11 C 0.3930(4) -0.0194(10) 0.5552(4) 0.0210(12) Uani 1 1 d . . . . .
C12 C 0.4846(3) 0.0226(10) 0.6159(4) 0.0207(12) Uani 1 1 d . . . . .
C16 C 0.6107(4) -0.1165(11) 0.7434(4) 0.0287(14) Uani 1 1 d . . . . .
H16 H 0.638702 -0.234438 0.790329 0.034 Uiso 1 1 calc R . . . .
C3 C 0.0984(4) 0.6715(11) 0.3906(4) 0.0271(13) Uani 1 1 d . . . . .
C7 C 0.1898(4) 0.3819(12) 0.3015(4) 0.0302(14) Uani 1 1 d . . . . .
H7 H 0.219207 0.282958 0.271786 0.036 Uiso 1 1 calc R . . . .
C6 C 0.1387(4) 0.5756(12) 0.2538(4) 0.0328(15) Uani 1 1 d . . . . .
H6 H 0.133804 0.611001 0.190559 0.039 Uiso 1 1 calc R . . . .
C14 C 0.6136(4) 0.2647(11) 0.6654(4) 0.0307(14) Uani 1 1 d . . . . .
H14 H 0.643977 0.404662 0.658109 0.037 Uiso 1 1 calc R . . . .
C13 C 0.5289(3) 0.2324(11) 0.6074(4) 0.0240(13) Uani 1 1 d . . . . .
H13 H 0.500872 0.353295 0.561856 0.029 Uiso 1 1 calc R . . . .
C4 C 0.0502(4) 0.8227(13) 0.4353(5) 0.0395(17) Uani 1 1 d . . . . .
H4A H -0.000498 0.733497 0.434493 0.059 Uiso 1 1 calc GR . . . .
H4B H 0.032905 0.975645 0.400015 0.059 Uiso 1 1 calc GR . . . .
H4C H 0.086352 0.858807 0.500981 0.059 Uiso 1 1 calc GR . . . .
C5 C 0.0944(4) 0.7194(12) 0.2974(4) 0.0351(16) Uani 1 1 d . . . . .
H5 H 0.060969 0.852221 0.263369 0.042 Uiso 1 1 calc R . . . .
C10 C 0.3441(4) 0.1862(10) 0.4920(4) 0.0235(13) Uani 1 1 d . . . . .
H10A H 0.358804 0.192262 0.434311 0.028 Uiso 1 1 calc R . . . .
H10B H 0.361263 0.343282 0.525859 0.028 Uiso 1 1 calc R . . . .
C15 C 0.6536(4) 0.0912(11) 0.7339(4) 0.0293(14) Uani 1 1 d . . . . .
H15 H 0.711022 0.115463 0.774659 0.035 Uiso 1 1 calc R . . . .

loop_
_atom_site_aniso_label
_atom_site_aniso_U_11
_atom_site_aniso_U_22
_atom_site_aniso_U_33
_atom_site_aniso_U_23
_atom_site_aniso_U_13
_atom_site_aniso_U_12
O2 0.030(2) 0.035(2) 0.026(2) 0.0067(19) 0.0108(18) -0.0001(19)
O1 0.034(2) 0.022(2) 0.037(2) 0.0050(19) 0.0062(19) -0.0028(19)
O3 0.034(3) 0.062(3) 0.027(2) -0.002(2) 0.012(2) 0.000(2)
C2 0.013(3) 0.033(3) 0.027(3) -0.003(3) 0.006(2) -0.008(2)
C8 0.017(3) 0.025(3) 0.027(3) -0.007(3) 0.004(2) -0.004(2)
C17 0.031(3) 0.019(3) 0.022(3) -0.001(2) 0.006(2) 0.000(2)
C9 0.026(3) 0.025(3) 0.024(3) -0.001(2) 0.007(2) -0.002(2)
C1 0.020(3) 0.032(3) 0.029(3) -0.001(3) 0.007(2) -0.004(3)
C11 0.028(3) 0.016(3) 0.020(3) -0.004(2) 0.011(2) 0.001(2)
C12 0.025(3) 0.018(3) 0.020(3) 0.001(2) 0.009(2) 0.001(2)
C16 0.032(3) 0.030(3) 0.024(3) 0.001(3) 0.009(3) 0.010(3)
C3 0.019(3) 0.027(3) 0.033(3) -0.004(3) 0.005(2) -0.002(2)
C7 0.025(3) 0.036(4) 0.027(3) -0.006(3) 0.006(3) -0.005(3)
C6 0.028(3) 0.043(4) 0.019(3) 0.006(3) 0.000(2) -0.005(3)
C14 0.027(3) 0.025(3) 0.039(4) -0.004(3) 0.011(3) -0.003(3)
C13 0.024(3) 0.025(3) 0.023(3) 0.000(2) 0.009(2) 0.003(2)
C4 0.028(3) 0.039(4) 0.047(4) -0.011(3) 0.008(3) 0.003(3)
C5 0.023(3) 0.035(4) 0.034(3) 0.005(3) -0.006(3) 0.001(3)
C10 0.029(3) 0.018(3) 0.023(3) -0.002(2) 0.010(2) -0.003(2)
C15 0.025(3) 0.034(3) 0.028(3) -0.004(3) 0.009(3) 0.003(3)

loop_
_atom_type_symbol
_atom_type_description
_atom_type_scat_dispersion_real
_atom_type_scat_dispersion_imag
_atom_type_scat_source
C C 0.0033 0.0016 'International Tables Vol C Tables 4.2.6.8 and 6.1.1.4'
H H 0.0000 0.0000 'International Tables Vol C Tables 4.2.6.8 and 6.1.1.4'
O O 0.0106 0.0060 'International Tables Vol C Tables 4.2.6.8 and 6.1.1.4'

loop_
_geom_angle_atom_site_label_1
_geom_angle_atom_site_label_2
_geom_angle_atom_site_label_3
_geom_angle
_geom_angle_site_symmetry_1
_geom_angle_site_symmetry_3
_geom_angle_publ_flag
C1 O2 C9 110.6(4) . . ?
C8 C2 C1 107.9(5) . . ?
C8 C2 C3 123.6(5) . . ?
C3 C2 C1 128.5(6) . . ?
C2 C8 C9 109.3(5) . . ?
C2 C8 C7 121.4(5) . . ?
C7 C8 C9 129.3(5) . . ?
C12 C17 H17 120.0 . . ?
C16 C17 H17 120.0 . . ?
C16 C17 C12 120.0(5) . . ?
O2 C9 C8 103.5(5) . . ?
O2 C9 H9 110.4 . . ?
O2 C9 C10 107.3(4) . . ?
C8 C9 H9 110.4 . . ?
C8 C9 C10 114.5(5) . . ?
C10 C9 H9 110.4 . . ?
O2 C1 C2 108.6(5) . . ?
O3 C1 O2 121.0(5) . . ?
O3 C1 C2 130.4(6) . . ?
O1 C11 C12 119.9(5) . . ?
O1 C11 C10 121.6(5) . . ?
C12 C11 C10 118.5(5) . . ?
C17 C12 C11 118.5(5) . . ?
C17 C12 C13 119.3(5) . . ?
C13 C12 C11 122.2(5) . . ?
C17 C16 H16 120.0 . . ?
C15 C16 C17 120.0(6) . . ?
C15 C16 H16 120.0 . . ?
C2 C3 C4 124.0(6) . . ?
C2 C3 C5 114.9(5) . . ?
C5 C3 C4 121.0(6) . . ?
C8 C7 H7 121.4 . . ?
C8 C7 C6 117.3(6) . . ?
C6 C7 H7 121.4 . . ?
C7 C6 H6 119.4 . . ?
C7 C6 C5 121.2(6) . . ?
C5 C6 H6 119.4 . . ?
C13 C14 H14 120.2 . . ?
C15 C14 H14 120.2 . . ?
C15 C14 C13 119.6(6) . . ?
C12 C13 H13 119.8 . . ?
C14 C13 C12 120.4(5) . . ?
C14 C13 H13 119.8 . . ?
C3 C4 H4A 109.5 . . ?
C3 C4 H4B 109.5 . . ?
C3 C4 H4C 109.5 . . ?
H4A C4 H4B 109.5 . . ?
H4A C4 H4C 109.5 . . ?
H4B C4 H4C 109.5 . . ?
C3 C5 H5 119.2 . . ?
C6 C5 C3 121.6(6) . . ?
C6 C5 H5 119.2 . . ?
C9 C10 H10A 109.2 . . ?
C9 C10 H10B 109.2 . . ?
C11 C10 C9 111.9(5) . . ?
C11 C10 H10A 109.2 . . ?
C11 C10 H10B 109.2 . . ?
H10A C10 H10B 107.9 . . ?
C16 C15 C14 120.7(6) . . ?
C16 C15 H15 119.7 . . ?
C14 C15 H15 119.7 . . ?

loop_
_geom_bond_atom_site_label_1
_geom_bond_atom_site_label_2
_geom_bond_distance
_geom_bond_site_symmetry_2
_geom_bond_publ_flag
O2 C9 1.464(7) . ?
O2 C1 1.360(7) . ?
O1 C11 1.221(7) . ?
O3 C1 1.220(7) . ?
C2 C8 1.373(8) . ?
C2 C1 1.471(8) . ?
C2 C3 1.396(8) . ?
C8 C9 1.500(8) . ?
C8 C7 1.383(8) . ?
C17 H17 0.9500 . ?
C17 C12 1.399(8) . ?
C17 C16 1.395(8) . ?
C9 H9 1.0000 . ?
C9 C10 1.524(8) . ?
C11 C12 1.501(8) . ?
C11 C10 1.514(8) . ?
C12 C13 1.401(8) . ?
C16 H16 0.9500 . ?
C16 C15 1.384(9) . ?
C3 C4 1.483(9) . ?
C3 C5 1.412(9) . ?
C7 H7 0.9500 . ?
C7 C6 1.392(9) . ?
C6 H6 0.9500 . ?
C6 C5 1.403(9) . ?
C14 H14 0.9500 . ?
C14 C13 1.390(8) . ?
C14 C15 1.388(9) . ?
C13 H13 0.9500 . ?
C4 H4A 0.9800 . ?
C4 H4B 0.9800 . ?
C4 H4C 0.9800 . ?
C5 H5 0.9500 . ?
C10 H10A 0.9900 . ?
C10 H10B 0.9900 . ?
C15 H15 0.9500 . ?

loop_
_twin_individual_id
_twin_individual_mass_fraction_refined
1 0.9800(18)
2 0.0200(18)
